data_4120871
loop_
_publ_author_name
'Zhiji Han'
'Luxi Shen'
'William W. Brennessel'
'Patrick L. Holland'
'Richard Eisenberg'

_publ_section_title
;
 Nickel Pyridinethiolate Complexes as Catalysts for the Light-Driven
 Production of Hydrogen from Aqueous Solutions in Noble-Metal-Free Systems
;
_journal_name_full 'Journal of the American Chemical Society'
_journal_page_first 14659
_journal_page_last 14669
_journal_paper_doi 10.1021/ja405257s
_journal_volume 135
_journal_year 2013
_chemical_formula_moiety 'C6 H16 N, C18 H21 N6 Ni S3, H2 O'
_chemical_formula_sum 'C24 H39 N7 Ni O S3'
_chemical_formula_weight 596.51
_chemical_name_common eiszh21
_chemical_name_systematic
; 
 ? 
;
_space_group_IT_number 14
_symmetry_cell_setting monoclinic
_symmetry_space_group_name_Hall '-P 2yn'
_symmetry_space_group_name_H-M 'P 1 21/n 1'
_atom_sites_solution_hydrogens geom
_atom_sites_solution_primary direct
_atom_sites_solution_secondary difmap
_audit_creation_method SHELXL-97
_cell_angle_alpha 90.00
_cell_angle_beta 115.925(1)
_cell_angle_gamma 90.00
_cell_formula_units_Z 4
_cell_length_a 18.7067(16)
_cell_length_b 8.1827(7)
_cell_length_c 21.3806(18)
_cell_measurement_reflns_used 4087
_cell_measurement_temperature 100.0(5)
_cell_measurement_theta_max 37.89
_cell_measurement_theta_min 2.42
_cell_volume 2943.4(4)
_computing_cell_refinement 'SAINT (Bruker, 2009)'
_computing_data_collection 'APEX2 (Bruker, 2011)'
_computing_data_reduction 'SAINT (Bruker, 2009)'
_computing_molecular_graphics 'SHELXTL (Sheldrick, 2008)'
_computing_publication_material 'SHELXTL (Sheldrick, 2008)'
_computing_structure_refinement 'SHELXL-97 (Sheldrick, 2008)'
_computing_structure_solution 'SHELXS-97 (Sheldrick, 2008)'
_diffrn_ambient_temperature 100.0(5)
_diffrn_measured_fraction_theta_full 0.998
_diffrn_measured_fraction_theta_max 0.998
_diffrn_measurement_device_type 'Bruker SMART APEX II CCD Platform'
_diffrn_measurement_method 'area detector, \w scans per \f'
_diffrn_radiation_monochromator graphite
_diffrn_radiation_source 'fine-focus sealed tube'
_diffrn_radiation_type MoK\a
_diffrn_radiation_wavelength 0.71073
_diffrn_reflns_av_R_equivalents 0.0610
_diffrn_reflns_av_sigmaI/netI 0.0481
_diffrn_reflns_limit_h_max 32
_diffrn_reflns_limit_h_min -32
_diffrn_reflns_limit_k_max 14
_diffrn_reflns_limit_k_min -14
_diffrn_reflns_limit_l_max 36
_diffrn_reflns_limit_l_min -36
_diffrn_reflns_number 88172
_diffrn_reflns_theta_full 37.78
_diffrn_reflns_theta_max 37.78
_diffrn_reflns_theta_min 1.93
_diffrn_standards_number 0
_exptl_absorpt_coefficient_mu 0.902
_exptl_absorpt_correction_T_max 0.8995
_exptl_absorpt_correction_T_min 0.7863
_exptl_absorpt_correction_type multi-scan
_exptl_absorpt_process_details 'SADABS (Sheldrick, 2008)'
_exptl_crystal_colour green
_exptl_crystal_density_diffrn 1.346
_exptl_crystal_description block
_exptl_crystal_F_000 1264
_exptl_crystal_size_max 0.28
_exptl_crystal_size_mid 0.20
_exptl_crystal_size_min 0.12
_refine_diff_density_max 3.956
_refine_diff_density_min -0.458
_refine_diff_density_rms 0.115
_refine_ls_extinction_method none
_refine_ls_goodness_of_fit_ref 1.042
_refine_ls_hydrogen_treatment mixed
_refine_ls_matrix_type full
_refine_ls_number_parameters 346
_refine_ls_number_reflns 15760
_refine_ls_number_restraints 0
_refine_ls_restrained_S_all 1.042
_refine_ls_R_factor_all 0.0854
_refine_ls_R_factor_gt 0.0559
_refine_ls_shift/su_max 0.003
_refine_ls_shift/su_mean 0.000
_refine_ls_structure_factor_coef Fsqd
_refine_ls_weighting_details 'calc w=1/[\s^2^(Fo^2^)+(0.0738P)^2^+2.0792P] where P=(Fo^2^+2Fc^2^)/3'
_refine_ls_weighting_scheme calc
_refine_ls_wR_factor_gt 0.1415
_refine_ls_wR_factor_ref 0.1569
_reflns_number_gt 10955
_reflns_number_total 15760
_reflns_threshold_expression >2sigma(I)
_cod_data_source_file ja405257s_si_005.cif
_cod_data_source_block eiszh21
_cod_database_code 4120871

loop_
_symmetry_equiv_pos_as_xyz
'x, y, z'
'-x+1/2, y+1/2, -z+1/2'
'-x, -y, -z'
'x-1/2, -y-1/2, z-1/2'

loop_
_atom_site_label
_atom_site_type_symbol
_atom_site_fract_x
_atom_site_fract_y
_atom_site_fract_z
_atom_site_U_iso_or_equiv
_atom_site_adp_type
_atom_site_occupancy
_atom_site_symmetry_multiplicity
_atom_site_calc_flag
_atom_site_refinement_flags
Ni1 Ni 0.441593(13) 0.46035(3) 0.703397(11) 0.01578(5) Uani 1 1 d .
S1 S 0.46987(3) 0.71362(5) 0.77272(2) 0.01879(8) Uani 1 1 d .
N1 N 0.50392(8) 0.41378(19) 0.80944(7) 0.0167(2) Uani 1 1 d .
C1 C 0.51079(10) 0.5676(2) 0.83600(9) 0.0168(3) Uani 1 1 d .
N4 N 0.54634(9) 0.6018(2) 0.90490(8) 0.0198(3) Uani 1 1 d .
C2 C 0.57705(11) 0.4746(2) 0.94825(9) 0.0202(3) Uani 1 1 d .
C3 C 0.57530(11) 0.3164(2) 0.92433(9) 0.0210(3) Uani 1 1 d .
H3 H 0.5992 0.2289 0.9559 0.025 Uiso 1 1 calc R
C4 C 0.53763(10) 0.2892(2) 0.85297(9) 0.0184(3) Uani 1 1 d .
C13 C 0.61299(13) 0.5136(3) 1.02465(10) 0.0271(4) Uani 1 1 d .
H13A H 0.6560 0.5932 1.0357 0.041 Uiso 1 1 calc R
H13B H 0.6343 0.4134 1.0515 0.041 Uiso 1 1 calc R
H13C H 0.5721 0.5595 1.0365 0.041 Uiso 1 1 calc R
C14 C 0.53170(13) 0.1240(2) 0.82235(10) 0.0249(3) Uani 1 1 d .
H14A H 0.5549 0.1259 0.7892 0.037 Uiso 1 1 calc R
H14B H 0.4757 0.0918 0.7982 0.037 Uiso 1 1 calc R
H14C H 0.5606 0.0453 0.8594 0.037 Uiso 1 1 calc R
S2 S 0.34399(3) 0.55498(6) 0.58875(2) 0.02186(9) Uani 1 1 d .
N2 N 0.32409(8) 0.44338(18) 0.69289(7) 0.0168(2) Uani 1 1 d .
C5 C 0.28361(10) 0.4946(2) 0.62591(8) 0.0171(3) Uani 1 1 d .
N5 N 0.20334(9) 0.4979(2) 0.59128(8) 0.0191(3) Uani 1 1 d .
C6 C 0.16220(10) 0.4415(2) 0.62463(9) 0.0184(3) Uani 1 1 d .
C7 C 0.19964(10) 0.3873(2) 0.69299(9) 0.0196(3) Uani 1 1 d .
H7 H 0.1698 0.3477 0.7161 0.024 Uiso 1 1 calc R
C8 C 0.28241(10) 0.3926(2) 0.72670(8) 0.0171(3) Uani 1 1 d .
C15 C 0.07362(11) 0.4443(3) 0.58546(10) 0.0255(4) Uani 1 1 d .
H15A H 0.0546 0.5572 0.5817 0.038 Uiso 1 1 calc R
H15B H 0.0504 0.3783 0.6102 0.038 Uiso 1 1 calc R
H15C H 0.0577 0.3992 0.5388 0.038 Uiso 1 1 calc R
C16 C 0.32751(11) 0.3440(3) 0.80131(9) 0.0234(3) Uani 1 1 d .
H16A H 0.3649 0.2563 0.8051 0.035 Uiso 1 1 calc R
H16B H 0.2903 0.3052 0.8190 0.035 Uiso 1 1 calc R
H16C H 0.3569 0.4385 0.8286 0.035 Uiso 1 1 calc R
S3 S 0.56123(3) 0.44432(6) 0.68521(3) 0.02340(9) Uani 1 1 d .
N3 N 0.45077(9) 0.23193(19) 0.66251(8) 0.0184(2) Uani 1 1 d .
C9 C 0.52033(11) 0.2536(2) 0.65782(10) 0.0212(3) Uani 1 1 d .
N6 N 0.55527(11) 0.1384(2) 0.63531(10) 0.0258(3) Uani 1 1 d .
C10 C 0.51843(13) -0.0069(3) 0.61760(11) 0.0255(4) Uani 1 1 d .
C11 C 0.44806(12) -0.0387(2) 0.62222(10) 0.0236(3) Uani 1 1 d .
H11 H 0.4235 -0.1431 0.6105 0.028 Uiso 1 1 calc R
C12 C 0.41454(11) 0.0864(2) 0.64442(9) 0.0208(3) Uani 1 1 d .
C17 C 0.55589(16) -0.1343(3) 0.59104(15) 0.0361(5) Uani 1 1 d .
H17A H 0.5310 -0.1318 0.5401 0.054 Uiso 1 1 calc R
H17B H 0.5482 -0.2424 0.6069 0.054 Uiso 1 1 calc R
H17C H 0.6129 -0.1119 0.6088 0.054 Uiso 1 1 calc R
C18 C 0.33743(12) 0.0624(3) 0.64867(12) 0.0275(4) Uani 1 1 d .
H18A H 0.3453 0.0817 0.6965 0.041 Uiso 1 1 calc R
H18B H 0.3187 -0.0497 0.6350 0.041 Uiso 1 1 calc R
H18C H 0.2979 0.1394 0.6173 0.041 Uiso 1 1 calc R
O1 O 0.14672(8) 0.61725(19) 0.45403(7) 0.0208(2) Uani 1 1 d .
H1O2 H 0.1111(19) 0.684(4) 0.4417(16) 0.035(8) Uiso 1 1 d .
H1O1 H 0.159(2) 0.586(5) 0.490(2) 0.054(10) Uiso 1 1 d .
N7 N 0.25388(11) 0.6748(2) 0.40036(10) 0.0287(3) Uani 1 1 d .
H7N H 0.2233(19) 0.658(4) 0.4241(17) 0.042(8) Uiso 1 1 d .
C25 C 0.29818(15) 0.5202(3) 0.40084(13) 0.0368(5) Uani 1 1 d .
H25A H 0.3368 0.4950 0.4492 0.044 Uiso 1 1 calc R
H25B H 0.3284 0.5377 0.3732 0.044 Uiso 1 1 calc R
C26 C 0.2423(2) 0.3757(4) 0.3710(2) 0.0521(8) Uani 1 1 d .
H26A H 0.2735 0.2761 0.3761 0.078 Uiso 1 1 calc R
H26B H 0.2078 0.3951 0.3216 0.078 Uiso 1 1 calc R
H26C H 0.2096 0.3627 0.3961 0.078 Uiso 1 1 calc R
C27 C 0.31291(15) 0.8065(3) 0.43750(13) 0.0359(5) Uani 1 1 d .
H27A H 0.3405 0.8389 0.4091 0.043 Uiso 1 1 calc R
H27B H 0.3533 0.7632 0.4823 0.043 Uiso 1 1 calc R
C28 C 0.2740(2) 0.9547(4) 0.4512(2) 0.0499(7) Uani 1 1 d .
H28A H 0.3147 1.0364 0.4767 0.075 Uiso 1 1 calc R
H28B H 0.2461 0.9230 0.4788 0.075 Uiso 1 1 calc R
H28C H 0.2359 1.0012 0.4068 0.075 Uiso 1 1 calc R
C29 C 0.19282(13) 0.7208(3) 0.32983(13) 0.0342(5) Uani 1 1 d .
H29A H 0.1653 0.8210 0.3337 0.041 Uiso 1 1 calc R
H29B H 0.1527 0.6325 0.3120 0.041 Uiso 1 1 calc R
C30 C 0.22632(16) 0.7510(4) 0.27773(13) 0.0405(6) Uani 1 1 d .
H30A H 0.1842 0.7927 0.2343 0.061 Uiso 1 1 calc R
H30B H 0.2470 0.6484 0.2686 0.061 Uiso 1 1 calc R
H30C H 0.2694 0.8314 0.2967 0.061 Uiso 1 1 calc R

loop_
_atom_site_aniso_label
_atom_site_aniso_U_11
_atom_site_aniso_U_22
_atom_site_aniso_U_33
_atom_site_aniso_U_23
_atom_site_aniso_U_13
_atom_site_aniso_U_12
Ni1 0.01199(9) 0.02205(10) 0.01327(9) 0.00025(7) 0.00551(7) -0.00138(7)
S1 0.01811(18) 0.01938(17) 0.01712(16) 0.00086(14) 0.00607(14) 0.00148(14)
N1 0.0137(5) 0.0203(6) 0.0151(5) -0.0008(5) 0.0054(5) -0.0006(5)
C1 0.0131(6) 0.0216(7) 0.0161(6) 0.0003(5) 0.0066(5) 0.0007(5)
N4 0.0186(6) 0.0236(7) 0.0154(6) -0.0016(5) 0.0058(5) -0.0003(5)
C2 0.0170(7) 0.0285(8) 0.0139(6) 0.0009(6) 0.0056(5) -0.0004(6)
C3 0.0196(7) 0.0249(8) 0.0168(7) 0.0034(6) 0.0065(6) 0.0012(6)
C4 0.0160(6) 0.0213(7) 0.0176(6) 0.0012(5) 0.0070(5) 0.0007(5)
C13 0.0283(9) 0.0362(10) 0.0147(7) -0.0012(7) 0.0075(7) -0.0005(8)
C14 0.0295(9) 0.0212(8) 0.0208(7) 0.0009(6) 0.0080(7) 0.0021(7)
S2 0.01782(18) 0.0328(2) 0.01496(16) 0.00455(15) 0.00714(14) -0.00338(16)
N2 0.0131(5) 0.0241(6) 0.0126(5) 0.0021(5) 0.0051(4) -0.0002(5)
C5 0.0153(6) 0.0227(7) 0.0127(6) 0.0014(5) 0.0055(5) -0.0004(5)
N5 0.0144(6) 0.0271(7) 0.0141(5) 0.0018(5) 0.0047(5) 0.0009(5)
C6 0.0130(6) 0.0253(8) 0.0159(6) -0.0007(6) 0.0054(5) -0.0004(5)
C7 0.0159(7) 0.0275(8) 0.0171(6) 0.0018(6) 0.0087(6) 0.0004(6)
C8 0.0151(6) 0.0238(7) 0.0127(6) 0.0014(5) 0.0063(5) 0.0003(5)
C15 0.0131(7) 0.0415(11) 0.0189(7) 0.0007(7) 0.0043(6) 0.0016(7)
C16 0.0194(7) 0.0352(10) 0.0157(7) 0.0044(6) 0.0079(6) -0.0003(7)
S3 0.01890(19) 0.0262(2) 0.0303(2) -0.00305(17) 0.01561(17) -0.00478(15)
N3 0.0156(6) 0.0245(7) 0.0169(6) -0.0008(5) 0.0087(5) -0.0017(5)
C9 0.0200(7) 0.0249(8) 0.0220(7) 0.0011(6) 0.0123(6) -0.0012(6)
N6 0.0264(8) 0.0256(7) 0.0324(8) 0.0007(6) 0.0194(7) 0.0010(6)
C10 0.0290(9) 0.0247(8) 0.0271(9) 0.0015(7) 0.0164(8) 0.0031(7)
C11 0.0258(8) 0.0237(8) 0.0239(8) -0.0017(6) 0.0132(7) -0.0031(7)
C12 0.0197(7) 0.0259(8) 0.0179(7) -0.0022(6) 0.0093(6) -0.0043(6)
C17 0.0438(13) 0.0271(9) 0.0493(13) -0.0007(9) 0.0315(11) 0.0052(9)
C18 0.0236(8) 0.0310(9) 0.0315(9) -0.0076(8) 0.0156(8) -0.0086(7)
O1 0.0184(6) 0.0288(7) 0.0155(5) 0.0027(5) 0.0078(4) 0.0032(5)
N7 0.0274(8) 0.0364(9) 0.0312(8) 0.0026(7) 0.0209(7) 0.0002(7)
C25 0.0351(11) 0.0506(14) 0.0351(11) 0.0107(10) 0.0251(10) 0.0140(10)
C26 0.0620(19) 0.0392(13) 0.079(2) 0.0048(14) 0.0533(18) 0.0109(13)
C27 0.0316(11) 0.0497(13) 0.0306(10) 0.0045(10) 0.0176(9) -0.0059(10)
C28 0.0495(17) 0.0404(14) 0.068(2) -0.0078(13) 0.0328(16) -0.0103(12)
C29 0.0233(9) 0.0456(13) 0.0351(11) 0.0065(9) 0.0142(8) 0.0053(9)
C30 0.0354(12) 0.0574(16) 0.0308(11) 0.0147(11) 0.0162(9) 0.0123(11)

loop_
_atom_type_symbol
_atom_type_description
_atom_type_scat_dispersion_real
_atom_type_scat_dispersion_imag
_atom_type_scat_source
C C 0.0033 0.0016 'International Tables Vol C Tables 4.2.6.8 and 6.1.1.4'
H H 0.0000 0.0000 'International Tables Vol C Tables 4.2.6.8 and 6.1.1.4'
N N 0.0061 0.0033 'International Tables Vol C Tables 4.2.6.8 and 6.1.1.4'
O O 0.0106 0.0060 'International Tables Vol C Tables 4.2.6.8 and 6.1.1.4'
S S 0.1246 0.1234 'International Tables Vol C Tables 4.2.6.8 and 6.1.1.4'
Ni Ni 0.3393 1.1124 'International Tables Vol C Tables 4.2.6.8 and 6.1.1.4'

loop_
_geom_angle_atom_site_label_1
_geom_angle_atom_site_label_2
_geom_angle_atom_site_label_3
_geom_angle
N1 Ni1 N3 100.46(6)
N1 Ni1 N2 99.49(5)
N3 Ni1 N2 99.64(6)
N1 Ni1 S3 92.74(4)
N3 Ni1 S3 68.78(4)
N2 Ni1 S3 164.64(4)
N1 Ni1 S2 164.37(4)
N3 Ni1 S2 91.46(4)
N2 Ni1 S2 68.28(4)
S3 Ni1 S2 101.047(19)
N1 Ni1 S1 68.20(4)
N3 Ni1 S1 164.11(4)
N2 Ni1 S1 93.37(4)
S3 Ni1 S1 99.815(17)
S2 Ni1 S1 101.856(18)
C1 S1 Ni1 78.05(6)
C4 N1 C1 118.92(14)
C4 N1 Ni1 140.03(12)
C1 N1 Ni1 100.99(11)
N4 C1 N1 123.80(15)
N4 C1 S1 123.47(14)
N1 C1 S1 112.73(12)
C2 N4 C1 116.63(16)
N4 C2 C3 122.31(16)
N4 C2 C13 115.98(17)
C3 C2 C13 121.71(17)
C2 C3 C4 118.21(16)
C2 C3 H3 120.9
C4 C3 H3 120.9
N1 C4 C3 120.01(16)
N1 C4 C14 117.74(15)
C3 C4 C14 122.25(16)
C2 C13 H13A 109.5
C2 C13 H13B 109.5
H13A C13 H13B 109.5
C2 C13 H13C 109.5
H13A C13 H13C 109.5
H13B C13 H13C 109.5
C4 C14 H14A 109.5
C4 C14 H14B 109.5
H14A C14 H14B 109.5
C4 C14 H14C 109.5
H14A C14 H14C 109.5
H14B C14 H14C 109.5
C5 S2 Ni1 78.42(6)
C8 N2 C5 118.41(14)
C8 N2 Ni1 141.83(11)
C5 N2 Ni1 99.55(10)
N5 C5 N2 123.76(15)
N5 C5 S2 122.63(12)
N2 C5 S2 113.61(12)
C6 N5 C5 117.41(14)
N5 C6 C7 121.84(15)
N5 C6 C15 116.80(15)
C7 C6 C15 121.34(16)
C6 C7 C8 117.99(15)
C6 C7 H7 121.0
C8 C7 H7 121.0
N2 C8 C7 120.50(15)
N2 C8 C16 117.88(15)
C7 C8 C16 121.61(15)
C6 C15 H15A 109.5
C6 C15 H15B 109.5
H15A C15 H15B 109.5
C6 C15 H15C 109.5
H15A C15 H15C 109.5
H15B C15 H15C 109.5
C8 C16 H16A 109.5
C8 C16 H16B 109.5
H16A C16 H16B 109.5
C8 C16 H16C 109.5
H16A C16 H16C 109.5
H16B C16 H16C 109.5
C9 S3 Ni1 78.51(6)
C12 N3 C9 118.29(16)
C12 N3 Ni1 141.89(12)
C9 N3 Ni1 99.75(12)
N6 C9 N3 124.29(17)
N6 C9 S3 122.75(14)
N3 C9 S3 112.95(14)
C10 N6 C9 116.74(17)
N6 C10 C11 122.13(18)
N6 C10 C17 117.08(19)
C11 C10 C17 120.8(2)
C10 C11 C12 118.07(18)
C10 C11 H11 121.0
C12 C11 H11 121.0
N3 C12 C11 120.45(17)
N3 C12 C18 118.56(17)
C11 C12 C18 120.99(17)
C10 C17 H17A 109.5
C10 C17 H17B 109.5
H17A C17 H17B 109.5
C10 C17 H17C 109.5
H17A C17 H17C 109.5
H17B C17 H17C 109.5
C12 C18 H18A 109.5
C12 C18 H18B 109.5
H18A C18 H18B 109.5
C12 C18 H18C 109.5
H18A C18 H18C 109.5
H18B C18 H18C 109.5
H1O2 O1 H1O1 114(3)
C29 N7 C27 114.61(19)
C29 N7 C25 113.27(19)
C27 N7 C25 108.90(19)
C29 N7 H7N 102(2)
C27 N7 H7N 108(2)
C25 N7 H7N 110(2)
N7 C25 C26 112.0(2)
N7 C25 H25A 109.2
C26 C25 H25A 109.2
N7 C25 H25B 109.2
C26 C25 H25B 109.2
H25A C25 H25B 107.9
C25 C26 H26A 109.5
C25 C26 H26B 109.5
H26A C26 H26B 109.5
C25 C26 H26C 109.5
H26A C26 H26C 109.5
H26B C26 H26C 109.5
N7 C27 C28 112.0(2)
N7 C27 H27A 109.2
C28 C27 H27A 109.2
N7 C27 H27B 109.2
C28 C27 H27B 109.2
H27A C27 H27B 107.9
C27 C28 H28A 109.5
C27 C28 H28B 109.5
H28A C28 H28B 109.5
C27 C28 H28C 109.5
H28A C28 H28C 109.5
H28B C28 H28C 109.5
N7 C29 C30 113.85(18)
N7 C29 H29A 108.8
C30 C29 H29A 108.8
N7 C29 H29B 108.8
C30 C29 H29B 108.8
H29A C29 H29B 107.7
C29 C30 H30A 109.5
C29 C30 H30B 109.5
H30A C30 H30B 109.5
C29 C30 H30C 109.5
H30A C30 H30C 109.5
H30B C30 H30C 109.5

loop_
_geom_bond_atom_site_label_1
_geom_bond_atom_site_label_2
_geom_bond_distance
Ni1 N1 2.0817(14)
Ni1 N3 2.1020(16)
Ni1 N2 2.1142(14)
Ni1 S3 2.4368(5)
Ni1 S2 2.4553(5)
Ni1 S1 2.4670(5)
S1 C1 1.7144(17)
N1 C4 1.338(2)
N1 C1 1.363(2)
C1 N4 1.354(2)
N4 C2 1.344(2)
C2 C3 1.387(3)
C2 C13 1.504(3)
C3 C4 1.391(2)
C3 H3 0.9500
C4 C14 1.485(3)
C13 H13A 0.9800
C13 H13B 0.9800
C13 H13C 0.9800
C14 H14A 0.9800
C14 H14B 0.9800
C14 H14C 0.9800
S2 C5 1.7136(17)
N2 C8 1.340(2)
N2 C5 1.361(2)
C5 N5 1.353(2)
N5 C6 1.339(2)
C6 C7 1.389(2)
C6 C15 1.495(2)
C7 C8 1.394(2)
C7 H7 0.9500
C8 C16 1.496(2)
C15 H15A 0.9800
C15 H15B 0.9800
C15 H15C 0.9800
C16 H16A 0.9800
C16 H16B 0.9800
C16 H16C 0.9800
S3 C9 1.724(2)
N3 C12 1.341(2)
N3 C9 1.360(2)
C9 N6 1.350(2)
N6 C10 1.343(3)
C10 C11 1.387(3)
C10 C17 1.499(3)
C11 C12 1.388(3)
C11 H11 0.9500
C12 C18 1.497(3)
C17 H17A 0.9800
C17 H17B 0.9800
C17 H17C 0.9800
C18 H18A 0.9800
C18 H18B 0.9800
C18 H18C 0.9800
O1 H1O2 0.81(3)
O1 H1O1 0.74(4)
N7 C29 1.488(3)
N7 C27 1.498(3)
N7 C25 1.510(3)
N7 H7N 0.92(3)
C25 C26 1.522(4)
C25 H25A 0.9900
C25 H25B 0.9900
C26 H26A 0.9800
C26 H26B 0.9800
C26 H26C 0.9800
C27 C28 1.507(4)
C27 H27A 0.9900
C27 H27B 0.9900
C28 H28A 0.9800
C28 H28B 0.9800
C28 H28C 0.9800
C29 C30 1.518(3)
C29 H29A 0.9900
C29 H29B 0.9900
C30 H30A 0.9800
C30 H30B 0.9800
C30 H30C 0.9800

loop_
_geom_hbond_atom_site_label_D
_geom_hbond_atom_site_label_H
_geom_hbond_atom_site_label_A
_geom_hbond_distance_DH
_geom_hbond_distance_HA
_geom_hbond_distance_DA
_geom_hbond_angle_DHA
_geom_hbond_site_symmetry_A
O1 H1O2 N4 0.81(3) 2.08(3) 2.862(2) 162(3) 4_575
O1 H1O1 N5 0.74(4) 2.08(4) 2.823(2) 176(4) .
N7 H7N O1 0.92(3) 1.84(3) 2.751(2) 169(3) .

loop_
_geom_torsion_atom_site_label_1
_geom_torsion_atom_site_label_2
_geom_torsion_atom_site_label_3
_geom_torsion_atom_site_label_4
_geom_torsion
N1 Ni1 S1 C1 -0.93(7)
N3 Ni1 S1 C1 -47.17(16)
N2 Ni1 S1 C1 97.95(7)
S3 Ni1 S1 C1 -89.96(6)
S2 Ni1 S1 C1 166.45(6)
N3 Ni1 N1 C4 -7.27(19)
N2 Ni1 N1 C4 94.48(18)
S3 Ni1 N1 C4 -76.19(18)
S2 Ni1 N1 C4 131.81(18)
S1 Ni1 N1 C4 -175.67(19)
N3 Ni1 N1 C1 169.57(10)
N2 Ni1 N1 C1 -88.69(11)
S3 Ni1 N1 C1 100.64(10)
S2 Ni1 N1 C1 -51.4(2)
S1 Ni1 N1 C1 1.16(9)
C4 N1 C1 N4 -3.8(2)
Ni1 N1 C1 N4 178.55(14)
C4 N1 C1 S1 175.99(12)
Ni1 N1 C1 S1 -1.69(13)
Ni1 S1 C1 N4 -178.81(15)
Ni1 S1 C1 N1 1.43(11)
N1 C1 N4 C2 1.0(2)
S1 C1 N4 C2 -178.75(13)
C1 N4 C2 C3 2.2(3)
C1 N4 C2 C13 -177.31(16)
N4 C2 C3 C4 -2.5(3)
C13 C2 C3 C4 176.97(17)
C1 N1 C4 C3 3.3(2)
Ni1 N1 C4 C3 179.79(14)
C1 N1 C4 C14 -177.81(16)
Ni1 N1 C4 C14 -1.4(3)
C2 C3 C4 N1 -0.4(3)
C2 C3 C4 C14 -179.20(18)
N1 Ni1 S2 C5 -42.15(18)
N3 Ni1 S2 C5 97.74(7)
N2 Ni1 S2 C5 -2.07(8)
S3 Ni1 S2 C5 166.40(6)
S1 Ni1 S2 C5 -90.98(6)
N1 Ni1 N2 C8 -13.4(2)
N3 Ni1 N2 C8 89.0(2)
S3 Ni1 N2 C8 128.93(18)
S2 Ni1 N2 C8 176.7(2)
S1 Ni1 N2 C8 -81.8(2)
N1 Ni1 N2 C5 172.45(11)
N3 Ni1 N2 C5 -85.13(11)
S3 Ni1 N2 C5 -45.2(2)
S2 Ni1 N2 C5 2.58(9)
S1 Ni1 N2 C5 104.01(10)
C8 N2 C5 N5 0.2(3)
Ni1 N2 C5 N5 176.12(15)
C8 N2 C5 S2 -179.65(13)
Ni1 N2 C5 S2 -3.75(14)
Ni1 S2 C5 N5 -176.63(16)
Ni1 S2 C5 N2 3.25(12)
N2 C5 N5 C6 -2.5(3)
S2 C5 N5 C6 177.32(14)
C5 N5 C6 C7 2.4(3)
C5 N5 C6 C15 -179.38(17)
N5 C6 C7 C8 -0.1(3)
C15 C6 C7 C8 -178.23(18)
C5 N2 C8 C7 2.2(3)
Ni1 N2 C8 C7 -171.21(15)
C5 N2 C8 C16 -177.23(16)
Ni1 N2 C8 C16 9.3(3)
C6 C7 C8 N2 -2.3(3)
C6 C7 C8 C16 177.14(17)
N1 Ni1 S3 C9 99.87(8)
N3 Ni1 S3 C9 -0.28(8)
N2 Ni1 S3 C9 -43.00(17)
S2 Ni1 S3 C9 -87.54(7)
S1 Ni1 S3 C9 168.21(7)
N1 Ni1 N3 C12 88.2(2)
N2 Ni1 N3 C12 -13.4(2)
S3 Ni1 N3 C12 177.1(2)
S2 Ni1 N3 C12 -81.7(2)
S1 Ni1 N3 C12 131.16(18)
N1 Ni1 N3 C9 -88.53(11)
N2 Ni1 N3 C9 169.85(11)
S3 Ni1 N3 C9 0.36(10)
S2 Ni1 N3 C9 101.64(11)
S1 Ni1 N3 C9 -45.5(2)
C12 N3 C9 N6 0.8(3)
Ni1 N3 C9 N6 178.45(17)
C12 N3 C9 S3 -178.20(13)
Ni1 N3 C9 S3 -0.51(14)
Ni1 S3 C9 N6 -178.54(17)
Ni1 S3 C9 N3 0.44(12)
N3 C9 N6 C10 -1.0(3)
S3 C9 N6 C10 177.89(15)
C9 N6 C10 C11 -0.2(3)
C9 N6 C10 C17 178.68(19)
N6 C10 C11 C12 1.5(3)
C17 C10 C11 C12 -177.3(2)
C9 N3 C12 C11 0.7(3)
Ni1 N3 C12 C11 -175.65(15)
C9 N3 C12 C18 -179.30(17)
Ni1 N3 C12 C18 4.4(3)
C10 C11 C12 N3 -1.8(3)
C10 C11 C12 C18 178.20(19)
C29 N7 C25 C26 -57.5(3)
C27 N7 C25 C26 173.7(2)
C29 N7 C27 C28 62.8(3)
C25 N7 C27 C28 -169.2(2)
C27 N7 C29 C30 65.8(3)
C25 N7 C29 C30 -60.0(3)
